data_7707035
loop_
_publ_author_name
'Zechovsk\'y, Jan'
'Mr\'ozek, Ond\<rej'
'Samsonov, Maksim'
'Jambor, Roman'
'R\%u\<Zi\<cka, Ale\<s'
'Dost\'al, Libor'

_publ_section_title
;
 Coordination capabilities of bis-(2-pyridyl)amides in the field of
 divalent germanium, tin and lead compounds.
;
_journal_issue 18
_journal_name_full 'Dalton transactions (Cambridge, England : 2003)'
_journal_page_first 6321
_journal_page_last 6332
_journal_paper_doi 10.1039/d1dt00717c
_journal_volume 50
_journal_year 2021
_chemical_formula_sum 'C20 H16 N6 Sn'
_chemical_formula_weight 459.08
_space_group_crystal_system monoclinic
_space_group_IT_number 14
_space_group_name_Hall '-P 2yn'
_space_group_name_H-M_alt 'P 1 21/n 1'
_atom_sites_solution_hydrogens geom
_audit_creation_method SHELXL-2017/1
_audit_update_record
;
2020-09-21 deposited with the CCDC.	2021-03-29 downloaded from the CCDC.
;
_cell_angle_alpha 90
_cell_angle_beta 104.129(2)
_cell_angle_gamma 90
_cell_formula_units_Z 4
_cell_length_a 11.8487(6)
_cell_length_b 9.2747(4)
_cell_length_c 16.9821(9)
_cell_measurement_reflns_used 38955
_cell_measurement_temperature 150(2)
_cell_measurement_theta_max 27.5
_cell_measurement_theta_min 1
_cell_volume 1809.76(15)
_computing_cell_refinement 'APEX3 v2016.9-0 (Bruker AXS)'
_computing_data_collection 'Bruker Instrument Service vV6.2.3'
_computing_data_reduction 'SAINT V8.37A (Bruker AXS Inc., 2015)'
_computing_molecular_graphics 'SHELXL-2017/1 (Sheldrick, 2017)'
_computing_publication_material 'Bruker SHELXTL'
_computing_structure_refinement 'SHELXL-2017/1 (Sheldrick, 2017)'
_computing_structure_solution 'XT, VERSION 2014/5'
_diffrn_ambient_temperature 150(2)
_diffrn_detector_area_resol_mean 10.4167
_diffrn_measured_fraction_theta_full 0.996
_diffrn_measured_fraction_theta_max 0.996
_diffrn_measurement_device_type 'Bruker D8 - Venture'
_diffrn_measurement_method '\f and \w scans to fill the Ewald sphere'
_diffrn_radiation_type MoK\a
_diffrn_radiation_wavelength 0.71073
_diffrn_reflns_av_R_equivalents 0.0349
_diffrn_reflns_av_unetI/netI 0.0165
_diffrn_reflns_Laue_measured_fraction_full 0.996
_diffrn_reflns_Laue_measured_fraction_max 0.996
_diffrn_reflns_limit_h_max 15
_diffrn_reflns_limit_h_min -15
_diffrn_reflns_limit_k_max 12
_diffrn_reflns_limit_k_min -11
_diffrn_reflns_limit_l_max 22
_diffrn_reflns_limit_l_min -22
_diffrn_reflns_number 38955
_diffrn_reflns_point_group_measured_fraction_full 0.996
_diffrn_reflns_point_group_measured_fraction_max 0.996
_diffrn_reflns_theta_full 25.242
_diffrn_reflns_theta_max 27.533
_diffrn_reflns_theta_min 2.473
_diffrn_source 'sealed X-ray tube'
_exptl_absorpt_coefficient_mu 1.429
_exptl_absorpt_correction_T_max 0.7456
_exptl_absorpt_correction_T_min 0.6017
_exptl_absorpt_correction_type multi-scan
_exptl_absorpt_process_details
;
SADABS-2016/2 - Bruker AXS area detector
scaling and absorption correction
;
_exptl_crystal_colour yellow
_exptl_crystal_density_diffrn 1.685
_exptl_crystal_description block
_exptl_crystal_F_000 912
_exptl_crystal_size_max 0.587
_exptl_crystal_size_mid 0.567
_exptl_crystal_size_min 0.158
_refine_diff_density_max 0.370
_refine_diff_density_min -0.651
_refine_diff_density_rms 0.069
_refine_ls_extinction_method none
_refine_ls_goodness_of_fit_ref 1.147
_refine_ls_hydrogen_treatment constr
_refine_ls_matrix_type full
_refine_ls_number_parameters 244
_refine_ls_number_reflns 4154
_refine_ls_number_restraints 228
_refine_ls_restrained_S_all 1.116
_refine_ls_R_factor_all 0.0283
_refine_ls_R_factor_gt 0.0226
_refine_ls_shift/su_max 0.001
_refine_ls_shift/su_mean 0.000
_refine_ls_structure_factor_coef Fsqd
_refine_ls_weighting_details 'w=1/[\s^2^(Fo^2^)+(0.0249P)^2^+1.2224P] where P=(Fo^2^+2Fc^2^)/3'
_refine_ls_weighting_scheme calc
_refine_ls_wR_factor_gt 0.0530
_refine_ls_wR_factor_ref 0.0564
_reflns_Friedel_coverage 0.000
_reflns_number_gt 3733
_reflns_number_total 4154
_reflns_threshold_expression 'I > 2\s(I)'
_cod_data_source_file d1dt00717c4.cif
_cod_data_source_block ld190306sn1
_cod_depositor_comments 'Adding full bibliography for 7707027--7707037.cif.'
_cod_original_sg_symbol_H-M 'P 21/n'
_cod_database_code 7707035
_shelx_shelxl_version_number 2017/1
_shelx_space_group_comment
;
The symmetry employed for this shelxl refinement is uniquely defined
by the following loop, which should always be used as a source of
symmetry information in preference to the above space-group names.
They are only intended as comments.
;
_exptl_absorpt_special_details
;
The ratio of minimum to maximum
apparent transmission was 0.802
;

loop_
_space_group_symop_operation_xyz
'x, y, z'
'-x+1/2, y+1/2, -z+1/2'
'-x, -y, -z'
'x-1/2, -y-1/2, z-1/2'

loop_
_atom_site_label
_atom_site_type_symbol
_atom_site_fract_x
_atom_site_fract_y
_atom_site_fract_z
_atom_site_U_iso_or_equiv
_atom_site_adp_type
_atom_site_occupancy
_atom_site_site_symmetry_order
_atom_site_calc_flag
_atom_site_refinement_flags_posn
_atom_site_refinement_flags_adp
_atom_site_refinement_flags_occupancy
_atom_site_disorder_assembly
_atom_site_disorder_group
Sn1 Sn 0.24428(2) 0.38494(2) 0.60324(2) 0.02420(5) Uani 1 1 d . . . . .
N1 N 0.23619(14) 0.63538(19) 0.61054(10) 0.0227(3) Uani 1 1 d . . . . .
C1 C 0.17501(16) 0.6517(2) 0.53220(12) 0.0207(4) Uani 1 1 d . . . . .
C2 C 0.25580(17) 0.7473(2) 0.66156(12) 0.0275(4) Uani 1 1 d . . . . .
H2 H 0.297611 0.731829 0.716188 0.033 Uiso 1 1 calc R U . . .
N2 N 0.16158(14) 0.51973(18) 0.49575(10) 0.0220(3) Uani 1 1 d . . . . .
N3 N 0.07281(15) 0.59579(18) 0.36195(10) 0.0238(3) Uani 1 1 d . . . . .
C3 C 0.21761(18) 0.8842(2) 0.63779(14) 0.0290(4) Uani 1 1 d . . . . .
H3 H 0.231932 0.962544 0.674906 0.035 Uiso 1 1 calc R U . . .
C4 C 0.15690(19) 0.9035(2) 0.55692(14) 0.0291(4) Uani 1 1 d . . . . .
H4 H 0.130339 0.997197 0.538598 0.035 Uiso 1 1 calc R U . . .
N4 N 0.32386(14) 0.24663(18) 0.49681(10) 0.0235(3) Uani 1 1 d . . . . .
N5 N 0.41984(14) 0.40024(18) 0.58996(10) 0.0223(3) Uani 1 1 d . . . . .
C5 C 0.13473(17) 0.7895(2) 0.50313(12) 0.0252(4) Uani 1 1 d . . . . .
H5 H 0.093582 0.803398 0.448196 0.030 Uiso 1 1 calc R U . . .
C6 C 0.09923(15) 0.4900(2) 0.41731(11) 0.0197(4) Uani 1 1 d . . . . .
N6 N 0.46274(14) 0.50537(18) 0.71346(10) 0.0234(3) Uani 1 1 d . . . . .
C7 C 0.01552(18) 0.5588(2) 0.28627(13) 0.0272(4) Uani 1 1 d . . . . .
H7 H -0.003830 0.633550 0.247021 0.033 Uiso 1 1 calc R U . . .
C9 C 0.00993(17) 0.3118(2) 0.31969(13) 0.0273(4) Uani 1 1 d . . . . .
H9 H -0.011277 0.214713 0.305492 0.033 Uiso 1 1 calc R U . . .
C8 C -0.01723(18) 0.4201(2) 0.26147(13) 0.0282(4) Uani 1 1 d . . . . .
H8 H -0.056682 0.399389 0.206903 0.034 Uiso 1 1 calc R U . . .
C10 C 0.06739(17) 0.3459(2) 0.39757(13) 0.0248(4) Uani 1 1 d . . . . .
H10 H 0.085607 0.272967 0.437939 0.030 Uiso 1 1 calc R U . . .
C11 C 0.43003(17) 0.3031(2) 0.53135(12) 0.0214(4) Uani 1 1 d . . . . .
C12 C 0.31295(19) 0.1502(2) 0.43684(13) 0.0279(4) Uani 1 1 d . . . . .
H12 H 0.237917 0.112231 0.412985 0.033 Uiso 1 1 calc R U . . .
C13 C 0.4062(2) 0.1034(2) 0.40813(14) 0.0328(5) Uani 1 1 d . . . . .
H13 H 0.395974 0.035755 0.364957 0.039 Uiso 1 1 calc R U . . .
C14 C 0.5146(2) 0.1584(3) 0.44439(15) 0.0347(5) Uani 1 1 d . . . . .
H14 H 0.580535 0.126959 0.426512 0.042 Uiso 1 1 calc R U . . .
C15 C 0.52884(18) 0.2582(2) 0.50606(14) 0.0298(5) Uani 1 1 d . . . . .
H15 H 0.603648 0.295717 0.530921 0.036 Uiso 1 1 calc R U . . .
C16 C 0.50435(16) 0.4656(2) 0.64933(11) 0.0204(4) Uani 1 1 d . . . . .
C17 C 0.53433(19) 0.5747(2) 0.77476(13) 0.0275(4) Uani 1 1 d . . . . .
H17 H 0.504382 0.603670 0.819337 0.033 Uiso 1 1 calc R U . . .
C18 C 0.64900(19) 0.6069(2) 0.77754(14) 0.0305(5) Uani 1 1 d . . . . .
H18 H 0.697303 0.654220 0.823074 0.037 Uiso 1 1 calc R U . . .
C19 C 0.69079(19) 0.5673(3) 0.71124(15) 0.0329(5) Uani 1 1 d . . . . .
H19 H 0.768885 0.588886 0.710462 0.039 Uiso 1 1 calc R U . . .
C20 C 0.61935(18) 0.4967(2) 0.64630(13) 0.0284(4) Uani 1 1 d . . . . .
H20 H 0.647322 0.469595 0.600535 0.034 Uiso 1 1 calc R U . . .

loop_
_atom_site_aniso_label
_atom_site_aniso_U_11
_atom_site_aniso_U_22
_atom_site_aniso_U_33
_atom_site_aniso_U_23
_atom_site_aniso_U_13
_atom_site_aniso_U_12
Sn1 0.02077(8) 0.03192(9) 0.02248(8) 0.00809(5) 0.01024(5) 0.00388(5)
N1 0.0178(8) 0.0325(9) 0.0186(8) -0.0013(7) 0.0058(6) 0.0044(6)
C1 0.0173(8) 0.0274(9) 0.0192(9) -0.0009(7) 0.0081(7) 0.0009(7)
C2 0.0197(9) 0.0424(12) 0.0207(10) -0.0056(8) 0.0058(8) 0.0009(8)
N2 0.0223(8) 0.0244(8) 0.0197(8) 0.0005(6) 0.0059(6) 0.0031(6)
N3 0.0267(8) 0.0247(8) 0.0192(8) -0.0018(6) 0.0042(7) 0.0025(7)
C3 0.0242(10) 0.0358(11) 0.0284(11) -0.0107(9) 0.0093(8) -0.0035(8)
C4 0.0304(11) 0.0283(10) 0.0306(11) -0.0014(8) 0.0112(9) 0.0005(8)
N4 0.0225(8) 0.0256(8) 0.0232(8) 0.0009(7) 0.0074(7) 0.0016(7)
N5 0.0167(7) 0.0290(9) 0.0220(8) -0.0015(6) 0.0064(6) 0.0021(6)
C5 0.0256(10) 0.0289(10) 0.0216(10) 0.0005(8) 0.0064(8) 0.0015(8)
C6 0.0148(8) 0.0260(9) 0.0198(9) -0.0005(7) 0.0074(7) 0.0012(7)
N6 0.0240(8) 0.0248(8) 0.0220(8) 0.0023(6) 0.0067(7) 0.0020(6)
C7 0.0284(10) 0.0294(10) 0.0218(10) 0.0004(8) 0.0023(8) 0.0026(8)
C9 0.0195(9) 0.0276(10) 0.0359(11) -0.0078(8) 0.0086(8) -0.0055(8)
C8 0.0218(10) 0.0365(11) 0.0247(10) -0.0078(8) 0.0023(8) -0.0018(8)
C10 0.0193(9) 0.0263(10) 0.0306(10) 0.0018(8) 0.0098(8) -0.0020(8)
C11 0.0221(9) 0.0233(9) 0.0198(9) 0.0045(7) 0.0068(7) 0.0049(7)
C12 0.0290(10) 0.0279(10) 0.0268(10) -0.0015(8) 0.0071(8) -0.0001(8)
C13 0.0408(12) 0.0301(11) 0.0306(11) -0.0056(9) 0.0148(10) 0.0021(9)
C14 0.0337(11) 0.0372(12) 0.0387(13) -0.0030(10) 0.0192(10) 0.0077(10)
C15 0.0233(10) 0.0343(11) 0.0344(11) -0.0014(9) 0.0119(9) 0.0030(8)
C16 0.0194(9) 0.0207(9) 0.0205(9) 0.0058(7) 0.0037(7) 0.0046(7)
C17 0.0299(10) 0.0293(10) 0.0226(10) 0.0006(8) 0.0053(8) 0.0027(8)
C18 0.0256(10) 0.0300(11) 0.0308(11) -0.0027(9) -0.0028(9) 0.0024(8)
C19 0.0202(10) 0.0347(11) 0.0429(13) -0.0010(10) 0.0059(9) 0.0001(9)
C20 0.0218(10) 0.0347(11) 0.0300(11) 0.0002(9) 0.0086(8) 0.0009(8)

loop_
_atom_type_symbol
_atom_type_description
_atom_type_scat_dispersion_real
_atom_type_scat_dispersion_imag
_atom_type_scat_source
C C 0.0033 0.0016 'International Tables Vol C Tables 4.2.6.8 and 6.1.1.4'
H H 0.0000 0.0000 'International Tables Vol C Tables 4.2.6.8 and 6.1.1.4'
N N 0.0061 0.0033 'International Tables Vol C Tables 4.2.6.8 and 6.1.1.4'
Sn Sn -0.6537 1.4246 'International Tables Vol C Tables 4.2.6.8 and 6.1.1.4'

loop_
_geom_angle_atom_site_label_1
_geom_angle_atom_site_label_2
_geom_angle_atom_site_label_3
_geom_angle
_geom_angle_site_symmetry_1
_geom_angle_site_symmetry_3
_geom_angle_publ_flag
N5 Sn1 N2 96.89(6) . . ?
N5 Sn1 N1 89.61(6) . . ?
N2 Sn1 N1 57.96(6) . . ?
N5 Sn1 N4 55.26(6) . . ?
N2 Sn1 N4 82.40(6) . . ?
N1 Sn1 N4 124.12(5) . . ?
C2 N1 C1 120.98(18) . . ?
C2 N1 Sn1 143.78(14) . . ?
C1 N1 Sn1 94.49(12) . . ?
N1 C1 N2 108.63(17) . . ?
N1 C1 C5 119.86(18) . . ?
N2 C1 C5 131.49(18) . . ?
N1 C2 C3 122.32(19) . . ?
N1 C2 H2 118.8 . . ?
C3 C2 H2 118.8 . . ?
C1 N2 C6 126.26(16) . . ?
C1 N2 Sn1 98.76(12) . . ?
C6 N2 Sn1 134.45(13) . . ?
C6 N3 C7 117.44(17) . . ?
C2 C3 C4 117.45(19) . . ?
C2 C3 H3 121.3 . . ?
C4 C3 H3 121.3 . . ?
C5 C4 C3 121.4(2) . . ?
C5 C4 H4 119.3 . . ?
C3 C4 H4 119.3 . . ?
C12 N4 C11 119.62(17) . . ?
C12 N4 Sn1 152.04(14) . . ?
C11 N4 Sn1 87.95(11) . . ?
C11 N5 C16 130.15(16) . . ?
C11 N5 Sn1 106.97(12) . . ?
C16 N5 Sn1 120.10(13) . . ?
C4 C5 C1 117.97(19) . . ?
C4 C5 H5 121.0 . . ?
C1 C5 H5 121.0 . . ?
N3 C6 N2 120.47(17) . . ?
N3 C6 C10 121.63(18) . . ?
N2 C6 C10 117.88(17) . . ?
C17 N6 C16 118.16(18) . . ?
N3 C7 C8 124.7(2) . . ?
N3 C7 H7 117.7 . . ?
C8 C7 H7 117.7 . . ?
C10 C9 C8 119.61(19) . . ?
C10 C9 H9 120.2 . . ?
C8 C9 H9 120.2 . . ?
C7 C8 C9 117.21(19) . . ?
C7 C8 H8 121.4 . . ?
C9 C8 H8 121.4 . . ?
C9 C10 C6 119.43(19) . . ?
C9 C10 H10 120.3 . . ?
C6 C10 H10 120.3 . . ?
N4 C11 N5 109.34(16) . . ?
N4 C11 C15 120.49(19) . . ?
N5 C11 C15 130.17(19) . . ?
N4 C12 C13 122.8(2) . . ?
N4 C12 H12 118.6 . . ?
C13 C12 H12 118.6 . . ?
C14 C13 C12 117.7(2) . . ?
C14 C13 H13 121.2 . . ?
C12 C13 H13 121.2 . . ?
C15 C14 C13 121.0(2) . . ?
C15 C14 H14 119.5 . . ?
C13 C14 H14 119.5 . . ?
C14 C15 C11 118.4(2) . . ?
C14 C15 H15 120.8 . . ?
C11 C15 H15 120.8 . . ?
N6 C16 N5 111.55(16) . . ?
N6 C16 C20 121.40(18) . . ?
N5 C16 C20 126.99(18) . . ?
N6 C17 C18 124.3(2) . . ?
N6 C17 H17 117.9 . . ?
C18 C17 H17 117.9 . . ?
C17 C18 C19 117.3(2) . . ?
C17 C18 H18 121.3 . . ?
C19 C18 H18 121.3 . . ?
C20 C19 C18 120.2(2) . . ?
C20 C19 H19 119.9 . . ?
C18 C19 H19 119.9 . . ?
C19 C20 C16 118.6(2) . . ?
C19 C20 H20 120.7 . . ?
C16 C20 H20 120.7 . . ?

loop_
_geom_bond_atom_site_label_1
_geom_bond_atom_site_label_2
_geom_bond_distance
_geom_bond_site_symmetry_2
_geom_bond_publ_flag
Sn1 N5 2.1512(16) . ?
Sn1 N2 2.2321(16) . ?
Sn1 N1 2.3293(17) . ?
Sn1 N4 2.5756(16) . ?
N1 C2 1.336(3) . ?
N1 C1 1.359(2) . ?
C1 N2 1.364(3) . ?
C1 C5 1.410(3) . ?
C2 C3 1.374(3) . ?
C2 H2 0.9500 . ?
N2 C6 1.384(2) . ?
N3 C6 1.342(2) . ?
N3 C7 1.343(3) . ?
C3 C4 1.398(3) . ?
C3 H3 0.9500 . ?
C4 C5 1.380(3) . ?
C4 H4 0.9500 . ?
N4 C12 1.338(3) . ?
N4 C11 1.357(3) . ?
N5 C11 1.370(3) . ?
N5 C16 1.376(3) . ?
C5 H5 0.9500 . ?
C6 C10 1.407(3) . ?
N6 C17 1.336(3) . ?
N6 C16 1.352(3) . ?
C7 C8 1.380(3) . ?
C7 H7 0.9500 . ?
C9 C10 1.369(3) . ?
C9 C8 1.391(3) . ?
C9 H9 0.9500 . ?
C8 H8 0.9500 . ?
C10 H10 0.9500 . ?
C11 C15 1.405(3) . ?
C12 C13 1.382(3) . ?
C12 H12 0.9500 . ?
C13 C14 1.380(3) . ?
C13 H13 0.9500 . ?
C14 C15 1.376(3) . ?
C14 H14 0.9500 . ?
C15 H15 0.9500 . ?
C16 C20 1.406(3) . ?
C17 C18 1.381(3) . ?
C17 H17 0.9500 . ?
C18 C19 1.385(3) . ?
C18 H18 0.9500 . ?
C19 C20 1.381(3) . ?
C19 H19 0.9500 . ?
C20 H20 0.9500 . ?
